data_1510808
loop_
_publ_author_name
'Stenberg, E.'

_publ_section_title
;
 The crystal structures of Pd5 B2, (Mn5 C2) and Pd3 B
;
_journal_name_full 'Acta Chemica Scandinavica (1-27,1973-42,1988)'
_journal_page_first 861
_journal_page_last 870
_journal_paper_doi 10.3891/acta.chem.scand.15-0861
_journal_volume 15
_journal_year 1961
_chemical_formula_sum 'B2 Pd5'
_chemical_name_systematic 'Pd5 B2'
_space_group_IT_number 15
_symmetry_space_group_name_Hall '-C 2yc'
_symmetry_space_group_name_H-M 'C 1 2/c 1'
_cell_angle_alpha 90
_cell_angle_beta 97.03
_cell_angle_gamma 90
_cell_formula_units_Z 4
_cell_length_a 12.786
_cell_length_b 4.955
_cell_length_c 5.472
_cell_volume 344.070
_citation_journal_id_ASTM ACSAA4
_cod_data_source_file boron_311.cif
_cod_data_source_block B2Pd5
_cod_original_cell_volume 344.0703
_cod_database_code 1510808

loop_
_symmetry_equiv_pos_as_xyz
x,y,z
-x,y,-z+1/2
-x,-y,-z
x,-y,z-1/2
x+1/2,y+1/2,z
-x+1/2,y+1/2,-z+1/2
-x+1/2,-y+1/2,-z
x+1/2,-y+1/2,z-1/2

loop_
_atom_site_label
_atom_site_type_symbol
_atom_site_fract_x
_atom_site_fract_y
_atom_site_fract_z
_atom_site_occupancy
_atom_site_U_iso_or_equiv
Pd3 Pd 0 0.5727 0.25 1 0.0
Pd2 Pd 0.2127 0.5726 0.3138 1 0.0
B1 B 0.106 0.311 0.077 1 0.0
Pd1 Pd 0.0958 0.0952 0.4213 1 0.0
